data_2235541
loop_
_publ_author_name
'Wang, Ying-Chun'

_publ_section_title
;
 4-Methylanilinium 2-carboxyacetate
;
_journal_coeditor_code LH5480
_journal_issue 7
_journal_name_full 'Acta Crystallographica Section E'
_journal_page_first o1984
_journal_paper_doi 10.1107/S1600536812024403
_journal_volume 68
_journal_year 2012
_chemical_formula_iupac 'C7 H10 N +, C3 H3 O4 -'
_chemical_formula_moiety 'C7 H10 N +, C3 H3 O4 -'
_chemical_formula_sum 'C10 H13 N O4'
_chemical_formula_weight 211.21
_chemical_name_systematic
;
4-Methylanilinium 2-carboxyacetate
;
_space_group_IT_number 14
_symmetry_cell_setting monoclinic
_symmetry_space_group_name_Hall '-P 2ybc'
_symmetry_space_group_name_H-M 'P 1 21/c 1'
_atom_sites_solution_hydrogens geom
_atom_sites_solution_primary direct
_atom_sites_solution_secondary difmap
_audit_creation_method SHELXL-97
_cell_angle_alpha 90.00
_cell_angle_beta 104.853(2)
_cell_angle_gamma 90.00
_cell_formula_units_Z 4
_cell_length_a 12.7937(19)
_cell_length_b 9.2742(16)
_cell_length_c 8.5194(17)
_cell_measurement_reflns_used 2228
_cell_measurement_temperature 123(2)
_cell_measurement_theta_max 27.48
_cell_measurement_theta_min 2.75
_cell_volume 977.1(3)
_computing_cell_refinement '<i>CrystalClear</i> (Rigaku, 2005)'
_computing_data_collection '<i>CrystalClear</i> (Rigaku, 2005)'
_computing_data_reduction '<i>CrystalClear</i> (Rigaku, 2005)'
_computing_molecular_graphics '<i>SHELXTL</i> (Sheldrick, 2008) and  DIAMOND (Brandenburg, 1999)'
_computing_publication_material '<i>SHELXTL</i> (Sheldrick, 2008)'
_computing_structure_refinement '<i>SHELXL97</i> (Sheldrick, 2008)'
_computing_structure_solution '<i>SHELXS97</i> (Sheldrick, 2008)'
_diffrn_ambient_temperature 123(2)
_diffrn_detector_area_resol_mean 13.6612
_diffrn_measured_fraction_theta_full 0.996
_diffrn_measured_fraction_theta_max 0.996
_diffrn_measurement_device_type 'Rigaku Mercury2'
_diffrn_measurement_method 'CCD profile fitting'
_diffrn_radiation_monochromator graphite
_diffrn_radiation_source 'fine-focus sealed tube'
_diffrn_radiation_type MoK\a
_diffrn_radiation_wavelength 0.71073
_diffrn_reflns_av_R_equivalents 0.0309
_diffrn_reflns_av_sigmaI/netI 0.0301
_diffrn_reflns_limit_h_max 16
_diffrn_reflns_limit_h_min -14
_diffrn_reflns_limit_k_max 12
_diffrn_reflns_limit_k_min -11
_diffrn_reflns_limit_l_max 11
_diffrn_reflns_limit_l_min -11
_diffrn_reflns_number 7787
_diffrn_reflns_theta_full 27.48
_diffrn_reflns_theta_max 27.48
_diffrn_reflns_theta_min 2.75
_exptl_absorpt_coefficient_mu 0.112
_exptl_absorpt_correction_T_max 1.000
_exptl_absorpt_correction_T_min 0.910
_exptl_absorpt_correction_type multi-scan
_exptl_absorpt_process_details '(CrystalClear; Rigaku, 2005)'
_exptl_crystal_colour colorless
_exptl_crystal_density_diffrn 1.436
_exptl_crystal_density_method 'not measured'
_exptl_crystal_description block
_exptl_crystal_F_000 448
_exptl_crystal_size_max 0.10
_exptl_crystal_size_mid 0.05
_exptl_crystal_size_min 0.05
_refine_diff_density_max 0.275
_refine_diff_density_min -0.235
_refine_ls_extinction_method none
_refine_ls_goodness_of_fit_ref 1.084
_refine_ls_hydrogen_treatment constr
_refine_ls_matrix_type full
_refine_ls_number_parameters 138
_refine_ls_number_reflns 2228
_refine_ls_number_restraints 4
_refine_ls_restrained_S_all 1.153
_refine_ls_R_factor_all 0.0499
_refine_ls_R_factor_gt 0.0419
_refine_ls_shift/su_max 0.000
_refine_ls_shift/su_mean 0.000
_refine_ls_structure_factor_coef Fsqd
_refine_ls_weighting_details 'calc w=1/[\s^2^(Fo^2^)+(0.0567P)^2^+0.2948P] where P=(Fo^2^+2Fc^2^)/3'
_refine_ls_weighting_scheme calc
_refine_ls_wR_factor_gt 0.1063
_refine_ls_wR_factor_ref 0.1113
_reflns_number_gt 1943
_reflns_number_total 2228
_reflns_threshold_expression I>2\s(I)
_cod_data_source_file lh5480.cif
_cod_data_source_block I
_cod_original_sg_symbol_H-M 'P 21/c'
_cod_database_code 2235541
_cod_database_fobs_code 2235541

loop_
_symmetry_equiv_pos_as_xyz
'x, y, z'
'-x, y+1/2, -z+1/2'
'-x, -y, -z'
'x, -y-1/2, z-1/2'

loop_
_atom_site_type_symbol
_atom_site_label
_atom_site_fract_x
_atom_site_fract_y
_atom_site_fract_z
_atom_site_U_iso_or_equiv
_atom_site_adp_type
_atom_site_calc_flag
_atom_site_refinement_flags
_atom_site_occupancy
_atom_site_symmetry_multiplicity
O O1 1.00549(8) 0.64322(11) 0.40536(12) 0.0154(3) Uani d D 1 1
H H1 1.0186 0.5694 0.3608 0.023 Uiso d RD 1 1
N N1 0.83328(10) 0.19556(13) 0.69727(15) 0.0149(3) Uani d D 1 1
H H1A 0.8293 0.1110 0.7495 0.022 Uiso calc RD 1 1
H H1B 0.8521 0.2678 0.7714 0.022 Uiso calc RD 1 1
H H1C 0.8839 0.1878 0.6397 0.022 Uiso calc RD 1 1
C C1 0.52657(13) 0.28907(18) 0.37780(18) 0.0188(3) Uani d . 1 1
O O2 0.82906(9) 0.58930(12) 0.31709(13) 0.0184(3) Uani d . 1 1
C C2 0.60240(14) 0.39772(18) 0.4318(2) 0.0228(4) Uani d . 1 1
H H2A 0.5849 0.4941 0.3972 0.027 Uiso calc R 1 1
O O3 0.87706(9) 1.06665(11) 0.39914(12) 0.0164(3) Uani d . 1 1
C C3 0.70340(13) 0.36805(17) 0.53566(19) 0.0199(3) Uani d . 1 1
H H3A 0.7546 0.4431 0.5709 0.024 Uiso calc R 1 1
O O4 0.94461(9) 0.92360(11) 0.23717(12) 0.0157(3) Uani d . 1 1
C C4 0.72805(11) 0.22776(16) 0.58657(17) 0.0141(3) Uani d . 1 1
C C5 0.65550(13) 0.11751(17) 0.5333(2) 0.0198(3) Uani d . 1 1
H H5A 0.6736 0.0212 0.5676 0.024 Uiso calc R 1 1
C C6 0.55545(13) 0.14905(18) 0.42871(19) 0.0209(4) Uani d . 1 1
H H6A 0.5056 0.0729 0.3911 0.025 Uiso calc R 1 1
C C7 0.41642(14) 0.31810(19) 0.2661(2) 0.0259(4) Uani d . 1 1
H H7A 0.3952 0.4177 0.2806 0.039 Uiso calc R 1 1
H H7B 0.3635 0.2518 0.2920 0.039 Uiso calc R 1 1
H H7C 0.4190 0.3036 0.1532 0.039 Uiso calc R 1 1
C C8 0.90197(12) 0.67134(15) 0.38432(16) 0.0135(3) Uani d . 1 1
C C9 0.88015(12) 0.81514(16) 0.45071(17) 0.0139(3) Uani d . 1 1
H H9A 0.9251 0.8234 0.5637 0.017 Uiso calc R 1 1
H H9B 0.8035 0.8181 0.4543 0.017 Uiso calc R 1 1
C C10 0.90250(11) 0.94594(15) 0.35453(16) 0.0126(3) Uani d . 1 1

loop_
_atom_site_aniso_label
_atom_site_aniso_U_11
_atom_site_aniso_U_22
_atom_site_aniso_U_33
_atom_site_aniso_U_12
_atom_site_aniso_U_13
_atom_site_aniso_U_23
O1 0.0161(5) 0.0117(5) 0.0190(5) 0.0001(4) 0.0057(4) -0.0020(4)
N1 0.0140(6) 0.0135(6) 0.0168(6) -0.0006(5) 0.0033(5) 0.0004(5)
C1 0.0168(8) 0.0219(8) 0.0164(7) 0.0007(6) 0.0018(6) 0.0005(6)
O2 0.0168(6) 0.0151(6) 0.0217(6) -0.0021(4) 0.0022(4) -0.0024(4)
C2 0.0230(8) 0.0161(8) 0.0253(8) 0.0018(6) -0.0012(6) 0.0032(6)
O3 0.0203(6) 0.0123(5) 0.0161(5) 0.0022(4) 0.0037(4) -0.0007(4)
C3 0.0210(8) 0.0156(8) 0.0200(7) -0.0039(6) -0.0002(6) 0.0000(6)
O4 0.0206(6) 0.0134(5) 0.0143(5) -0.0004(4) 0.0066(4) -0.0001(4)
C4 0.0125(7) 0.0166(7) 0.0133(6) 0.0011(5) 0.0035(5) -0.0005(5)
C5 0.0174(8) 0.0156(8) 0.0249(8) -0.0001(6) 0.0024(6) 0.0021(6)
C6 0.0175(8) 0.0181(8) 0.0249(8) -0.0049(6) 0.0014(6) 0.0004(6)
C7 0.0195(8) 0.0264(9) 0.0267(8) 0.0004(7) -0.0036(7) 0.0049(7)
C8 0.0175(7) 0.0126(7) 0.0105(6) -0.0016(5) 0.0039(5) 0.0025(5)
C9 0.0154(7) 0.0134(7) 0.0132(6) -0.0006(5) 0.0044(5) 0.0001(5)
C10 0.0105(6) 0.0126(7) 0.0126(6) -0.0006(5) -0.0010(5) 0.0000(5)

loop_
_atom_type_symbol
_atom_type_description
_atom_type_scat_dispersion_real
_atom_type_scat_dispersion_imag
_atom_type_scat_source
C C 0.0033 0.0016 'International Tables Vol C Tables 4.2.6.8 and 6.1.1.4'
H H 0.0000 0.0000 'International Tables Vol C Tables 4.2.6.8 and 6.1.1.4'
N N 0.0061 0.0033 'International Tables Vol C Tables 4.2.6.8 and 6.1.1.4'
O O 0.0106 0.0060 'International Tables Vol C Tables 4.2.6.8 and 6.1.1.4'

loop_
_geom_angle_atom_site_label_1
_geom_angle_atom_site_label_2
_geom_angle_atom_site_label_3
_geom_angle
C8 O1 H1 114.8
C4 N1 H1A 109.5
C4 N1 H1B 109.5
H1A N1 H1B 109.5
C4 N1 H1C 109.5
H1A N1 H1C 109.5
H1B N1 H1C 109.5
C6 C1 C2 117.79(14)
C6 C1 C7 119.64(14)
C2 C1 C7 122.57(15)
C1 C2 C3 121.40(15)
C1 C2 H2A 119.3
C3 C2 H2A 119.3
C4 C3 C2 119.01(15)
C4 C3 H3A 120.5
C2 C3 H3A 120.5
C5 C4 C3 121.01(14)
C5 C4 N1 119.47(13)
C3 C4 N1 119.52(13)
C4 C5 C6 119.14(14)
C4 C5 H5A 120.4
C6 C5 H5A 120.4
C1 C6 C5 121.63(15)
C1 C6 H6A 119.2
C5 C6 H6A 119.2
C1 C7 H7A 109.5
C1 C7 H7B 109.5
H7A C7 H7B 109.5
C1 C7 H7C 109.5
H7A C7 H7C 109.5
H7B C7 H7C 109.5
O2 C8 O1 124.00(14)
O2 C8 C9 122.29(14)
O1 C8 C9 113.71(12)
C8 C9 C10 115.06(12)
C8 C9 H9A 108.5
C10 C9 H9A 108.5
C8 C9 H9B 108.5
C10 C9 H9B 108.5
H9A C9 H9B 107.5
O3 C10 O4 125.55(13)
O3 C10 C9 116.57(13)
O4 C10 C9 117.88(12)

loop_
_geom_bond_atom_site_label_1
_geom_bond_atom_site_label_2
_geom_bond_distance
O1 C8 1.3162(18)
O1 H1 0.8202
N1 C4 1.4629(18)
N1 H1A 0.9100
N1 H1B 0.9100
N1 H1C 0.9100
C1 C6 1.389(2)
C1 C2 1.393(2)
C1 C7 1.509(2)
O2 C8 1.2260(18)
C2 C3 1.393(2)
C2 H2A 0.9500
O3 C10 1.2518(18)
C3 C4 1.382(2)
C3 H3A 0.9500
O4 C10 1.2684(18)
C4 C5 1.377(2)
C5 C6 1.390(2)
C5 H5A 0.9500
C6 H6A 0.9500
C7 H7A 0.9800
C7 H7B 0.9800
C7 H7C 0.9800
C8 C9 1.502(2)
C9 C10 1.531(2)
C9 H9A 0.9900
C9 H9B 0.9900

loop_
_geom_hbond_atom_site_label_D
_geom_hbond_atom_site_label_H
_geom_hbond_atom_site_label_A
_geom_hbond_site_symmetry_A
_geom_hbond_distance_DH
_geom_hbond_distance_HA
_geom_hbond_distance_DA
_geom_hbond_angle_DHA
O1 H1 O4 2_745 0.82 1.72 2.5353(15) 174.7
N1 H1A O2 4_566 0.91 1.94 2.8377(17) 166.6
N1 H1B O3 4_576 0.91 1.86 2.7642(17) 171.3
N1 H1C O1 3_766 0.91 2.21 2.8600(17) 127.9
N1 H1C O3 1_545 0.91 2.32 2.9872(17) 130.0
N1 H1C O4 3_766 0.91 2.41 2.9655(17) 119.6

loop_
_geom_torsion_atom_site_label_1
_geom_torsion_atom_site_label_2
_geom_torsion_atom_site_label_3
_geom_torsion_atom_site_label_4
_geom_torsion
C6 C1 C2 C3 -1.0(3)
C7 C1 C2 C3 179.67(16)
C1 C2 C3 C4 -0.5(3)
C2 C3 C4 C5 1.5(2)
C2 C3 C4 N1 -179.19(14)
C3 C4 C5 C6 -1.0(2)
N1 C4 C5 C6 179.70(14)
C2 C1 C6 C5 1.5(2)
C7 C1 C6 C5 -179.12(16)
C4 C5 C6 C1 -0.6(3)
O2 C8 C9 C10 -108.21(16)
O1 C8 C9 C10 71.74(16)
C8 C9 C10 O3 174.53(12)
C8 C9 C10 O4 -5.34(18)

loop_
_cod_related_entry_id
_cod_related_entry_database
_cod_related_entry_code
1 ChemSpider 30657891
